data_7050746
loop_
_publ_author_name
'Bensemann, Igor'
'Gdaniec, Maria'
'Po\/lo\'nski, Tadeusz'

_publ_section_title
;
 Supramolecular structures formed by 2-aminopyridine derivatives.
;
_journal_issue 4
_journal_name_full 'New Journal of Chemistry'
_journal_page_first 448
_journal_paper_doi 10.1039/b108861k
_journal_volume 26
_journal_year 2002
_chemical_formula_sum 'C20 H16 N4'
_chemical_formula_weight 312.37
_chemical_melting_point 259.0(10)
_chemical_name_systematic
; 
N,N'-Bis(2-pyridyl)-1,5-diaminonaphthalene  
;
_space_group_IT_number 2
_symmetry_cell_setting triclinic
_symmetry_space_group_name_Hall '-P 1'
_symmetry_space_group_name_H-M 'P -1'
_atom_sites_solution_hydrogens geom
_atom_sites_solution_primary direct
_atom_sites_solution_secondary difmap
_audit_creation_method SHELXL-97
_cell_angle_alpha 100.62(3)
_cell_angle_beta 101.57(3)
_cell_angle_gamma 114.20(3)
_cell_formula_units_Z 2
_cell_length_a 8.118(2)
_cell_length_b 9.361(2)
_cell_length_c 11.803(2)
_cell_measurement_reflns_used 2450
_cell_measurement_temperature 100(2)
_cell_measurement_theta_max 30
_cell_measurement_theta_min 2
_cell_volume 765.0(4)
_computing_cell_refinement 'KM4RED, Version 1.157a, 1999'
_computing_data_collection 'KM4CCD, Version 1.157a, 1999'
_computing_data_reduction 'KM4RED, Version 1.157a, 1999'
_computing_publication_material 'SHELXL-97 (Sheldrick, 1997)'
_computing_structure_refinement 'SHELXL-97 (Sheldrick, 1997)'
_computing_structure_solution 'SHELXS-97 (Sheldrick, 1990)'
_diffrn_ambient_temperature 100(2)
_diffrn_measurement_device_type 'KumaCCD diffractometer'
_diffrn_measurement_method '\o scan'
_diffrn_radiation_monochromator graphite
_diffrn_radiation_source 'fine-focus sealed tube'
_diffrn_radiation_type MoK\a
_diffrn_radiation_wavelength 0.71073
_diffrn_reflns_av_R_equivalents 0.0347
_diffrn_reflns_av_sigmaI/netI 0.0617
_diffrn_reflns_limit_h_max 8
_diffrn_reflns_limit_h_min -9
_diffrn_reflns_limit_k_max 10
_diffrn_reflns_limit_k_min -10
_diffrn_reflns_limit_l_max 12
_diffrn_reflns_limit_l_min -13
_diffrn_reflns_number 5718
_diffrn_reflns_theta_max 24.40
_diffrn_reflns_theta_min 3.79
_diffrn_standards_decay_% <1
_diffrn_standards_interval_count 50
_exptl_absorpt_coefficient_mu 0.083
_exptl_absorpt_correction_type none
_exptl_crystal_colour 'light brown'
_exptl_crystal_density_diffrn 1.356
_exptl_crystal_density_method 'not measured'
_exptl_crystal_description plate
_exptl_crystal_F_000 328
_exptl_crystal_size_max 0.25
_exptl_crystal_size_mid 0.2
_exptl_crystal_size_min 0.07
_refine_diff_density_max 0.460
_refine_diff_density_min -0.292
_refine_diff_density_rms 0.056
_refine_ls_extinction_method none
_refine_ls_goodness_of_fit_ref 0.962
_refine_ls_hydrogen_treatment 'riding model'
_refine_ls_matrix_type full
_refine_ls_number_parameters 217
_refine_ls_number_reflns 2499
_refine_ls_number_restraints 0
_refine_ls_restrained_S_all 0.962
_refine_ls_R_factor_all 0.1108
_refine_ls_R_factor_gt 0.0631
_refine_ls_shift/su_max 0.000
_refine_ls_shift/su_mean 0.000
_refine_ls_structure_factor_coef Fsqd
_refine_ls_weighting_details 'calc w=1/[\s^2^(Fo^2^)+(0.1240P)^2^+0.0000P] where P=(Fo^2^+2Fc^2^)/3'
_refine_ls_weighting_scheme calc
_refine_ls_wR_factor_gt 0.1689
_refine_ls_wR_factor_ref 0.2022
_reflns_number_gt 1387
_reflns_number_total 2499
_reflns_threshold_expression >2sigma(I)
_cod_data_source_file b108861k.txt
_cod_data_source_block 4
_cod_depositor_comments
;
The following automatic conversions were performed:

'_chemical_melting_point' value '258-260' was changed to '259.0(10)'
- the average value was taken and precision was estimated.

Automatic conversion script
Id: cif_fix_values 1569 2011-02-09 13:29:24Z adriana 
;
_cod_original_cell_volume 765.0(3)
_cod_original_sg_symbol_H-M P-1
_cod_database_code 7050746

loop_
_symmetry_equiv_pos_as_xyz
'x, y, z'
'-x, -y, -z'

loop_
_atom_site_label
_atom_site_type_symbol
_atom_site_fract_x
_atom_site_fract_y
_atom_site_fract_z
_atom_site_U_iso_or_equiv
_atom_site_adp_type
_atom_site_occupancy
_atom_site_symmetry_multiplicity
_atom_site_calc_flag
_atom_site_refinement_flags
_atom_site_disorder_assembly
_atom_site_disorder_group
N1A N 0.2993(4) 0.5212(3) -0.0782(2) 0.0439(7) Uani 1 1 d . . .
C2A C 0.4190(5) 0.6662(4) -0.0825(3) 0.0448(9) Uani 1 1 d . . .
C3A C 0.3578(5) 0.7740(4) -0.1197(3) 0.0523(10) Uani 1 1 d . . .
H3A H 0.4484 0.8807 -0.1178 0.063 Uiso 1 1 d R . .
C4A C 0.1682(5) 0.7260(5) -0.1584(3) 0.0568(10) Uani 1 1 d . . .
H4A H 0.1241 0.7978 -0.1865 0.068 Uiso 1 1 d R . .
C5A C 0.0398(5) 0.5739(5) -0.1580(3) 0.0569(10) Uani 1 1 d . . .
H5A H -0.0945 0.5373 -0.1853 0.068 Uiso 1 1 d R . .
C6A C 0.1107(5) 0.4777(5) -0.1168(3) 0.0555(10) Uani 1 1 d . . .
H6A H 0.0223 0.3724 -0.1150 0.067 Uiso 1 1 d R . .
N7A N 0.6089(4) 0.7075(3) -0.0437(3) 0.0515(8) Uani 1 1 d . . .
H7A H 0.6442 0.6549 0.0051 0.062 Uiso 1 1 d R . .
C8A C 0.7539(5) 0.8282(4) -0.0760(3) 0.0463(9) Uani 1 1 d . . .
C9A C 0.7293(5) 0.8374(4) -0.1906(3) 0.0486(9) Uani 1 1 d . . .
H9A H 0.6126 0.7612 -0.2530 0.058 Uiso 1 1 d R . .
C10A C 0.9273(4) 0.9388(4) 0.0142(3) 0.0419(8) Uani 1 1 d . . .
C11A C 0.9600(5) 0.9350(4) 0.1378(3) 0.0481(9) Uani 1 1 d . . .
H11A H 0.8633 0.8559 0.1609 0.058 Uiso 1 1 d R . .
C12A C 1.1318(5) 1.0460(4) 0.2223(3) 0.0487(9) Uani 1 1 d . . .
H12A H 1.1559 1.0452 0.3051 0.058 Uiso 1 1 d R . .
N1B N 0.7733(4) 0.8607(3) 0.3941(2) 0.0414(7) Uani 1 1 d . . .
C2B C 0.7350(4) 0.9868(4) 0.3918(3) 0.0391(8) Uani 1 1 d . . .
C3B C 0.5756(5) 0.9695(4) 0.3083(3) 0.0459(9) Uani 1 1 d . . .
H3B H 0.5499 1.0610 0.3093 0.055 Uiso 1 1 d R . .
C4B C 0.4559(5) 0.8195(4) 0.2242(3) 0.0480(9) Uani 1 1 d . . .
H4B H 0.3447 0.8050 0.1659 0.058 Uiso 1 1 d R . .
C5B C 0.4956(5) 0.6891(4) 0.2236(3) 0.0472(9) Uani 1 1 d . . .
H5B H 0.4143 0.5835 0.1650 0.057 Uiso 1 1 d R . .
C6B C 0.6546(5) 0.7168(4) 0.3099(3) 0.0451(9) Uani 1 1 d . . .
H6B H 0.6827 0.6267 0.3098 0.054 Uiso 1 1 d R . .
N7B N 0.8658(4) 1.1336(3) 0.4766(2) 0.0458(8) Uani 1 1 d . . .
H7B H 0.9680 1.1354 0.5250 0.055 Uiso 1 1 d R . .
C8B C 0.8531(4) 1.2812(4) 0.4945(3) 0.0390(8) Uani 1 1 d . . .
C9B C 0.6994(5) 1.2889(4) 0.5185(3) 0.0477(9) Uani 1 1 d . . .
H9B H 0.5968 1.1921 0.5216 0.057 Uiso 1 1 d R . .
C10B C 1.0056(4) 1.4251(4) 0.4900(3) 0.0361(8) Uani 1 1 d . . .
C11B C 1.1686(4) 1.4240(4) 0.4649(3) 0.0418(8) Uani 1 1 d . . .
H11B H 1.1776 1.3235 0.4499 0.050 Uiso 1 1 d R . .
C12B C 1.3126(5) 1.5629(4) 0.4618(3) 0.0443(9) Uani 1 1 d . . .
H12B H 1.4221 1.5601 0.4447 0.053 Uiso 1 1 d R . .

loop_
_atom_site_aniso_label
_atom_site_aniso_U_11
_atom_site_aniso_U_22
_atom_site_aniso_U_33
_atom_site_aniso_U_23
_atom_site_aniso_U_13
_atom_site_aniso_U_12
N1A 0.0446(17) 0.0399(16) 0.0484(17) 0.0151(13) 0.0125(13) 0.0207(14)
C2A 0.0365(19) 0.048(2) 0.042(2) 0.0127(16) 0.0060(15) 0.0146(17)
C3A 0.055(2) 0.041(2) 0.057(2) 0.0157(18) 0.0174(18) 0.0176(18)
C4A 0.059(2) 0.070(3) 0.062(2) 0.030(2) 0.022(2) 0.042(2)
C5A 0.042(2) 0.063(3) 0.066(3) 0.024(2) 0.0136(18) 0.024(2)
C6A 0.050(2) 0.048(2) 0.058(2) 0.0150(19) 0.0145(18) 0.0143(18)
N7A 0.0398(17) 0.0415(17) 0.065(2) 0.0258(15) 0.0083(14) 0.0109(14)
C8A 0.046(2) 0.0335(18) 0.056(2) 0.0175(17) 0.0091(17) 0.0167(16)
C9A 0.048(2) 0.043(2) 0.050(2) 0.0117(17) 0.0091(17) 0.0193(17)
C10A 0.0384(19) 0.0286(17) 0.056(2) 0.0128(16) 0.0137(16) 0.0136(15)
C11A 0.047(2) 0.044(2) 0.055(2) 0.0178(18) 0.0181(17) 0.0200(17)
C12A 0.051(2) 0.044(2) 0.051(2) 0.0121(17) 0.0144(18) 0.0227(18)
N1B 0.0413(16) 0.0308(15) 0.0473(17) 0.0154(13) 0.0095(13) 0.0128(13)
C2B 0.0373(18) 0.0334(18) 0.048(2) 0.0164(15) 0.0138(16) 0.0157(15)
C3B 0.048(2) 0.046(2) 0.050(2) 0.0207(17) 0.0112(17) 0.0264(17)
C4B 0.042(2) 0.050(2) 0.043(2) 0.0151(17) 0.0076(16) 0.0151(17)
C5B 0.046(2) 0.0383(19) 0.042(2) 0.0078(16) 0.0075(16) 0.0106(17)
C6B 0.049(2) 0.039(2) 0.047(2) 0.0167(17) 0.0152(17) 0.0181(17)
N7B 0.0414(16) 0.0298(15) 0.0577(19) 0.0127(13) 0.0013(13) 0.0153(13)
C8B 0.0399(19) 0.0306(17) 0.050(2) 0.0178(15) 0.0120(15) 0.0182(15)
C9B 0.041(2) 0.041(2) 0.063(2) 0.0239(17) 0.0175(17) 0.0174(17)
C10B 0.0350(17) 0.0360(18) 0.0391(18) 0.0151(15) 0.0085(14) 0.0179(15)
C11B 0.048(2) 0.0355(18) 0.051(2) 0.0176(16) 0.0164(16) 0.0247(17)
C12B 0.042(2) 0.046(2) 0.054(2) 0.0176(17) 0.0202(16) 0.0252(17)

loop_
_atom_type_symbol
_atom_type_description
_atom_type_scat_dispersion_real
_atom_type_scat_dispersion_imag
_atom_type_scat_source
C C 0.0033 0.0016 'International Tables Vol C Tables 4.2.6.8 and 6.1.1.4'
H H 0.0000 0.0000 'International Tables Vol C Tables 4.2.6.8 and 6.1.1.4'
N N 0.0061 0.0033 'International Tables Vol C Tables 4.2.6.8 and 6.1.1.4'

loop_
_geom_angle_atom_site_label_1
_geom_angle_atom_site_label_2
_geom_angle_atom_site_label_3
_geom_angle
_geom_angle_site_symmetry_1
_geom_angle_site_symmetry_3
_geom_angle_publ_flag
C2A N1A C6A 117.0(3) . . y
N1A C2A N7A 116.1(3) . . y
N1A C2A C3A 122.2(3) . . y
N7A C2A C3A 121.6(3) . . y
C4A C3A C2A 119.1(3) . . y
C3A C4A C5A 120.0(3) . . y
C6A C5A C4A 117.4(3) . . y
C5A C6A N1A 124.2(4) . . y
C2A N7A C8A 124.5(3) . . y
C9A C8A C10A 119.3(3) . . y
C9A C8A N7A 121.8(3) . . y
C10A C8A N7A 118.9(3) . . y
C8A C9A C12A 122.1(3) . 2_775 y
C8A C10A C10A 120.4(4) . 2_775 y
C8A C10A C11A 121.5(3) . . y
C10A C10A C11A 118.1(4) 2_775 . y
C12A C11A C10A 119.1(3) . . y
C11A C12A C9A 121.0(3) . 2_775 y
C6B N1B C2B 117.4(3) . . y
N1B C2B N7B 115.1(3) . . y
N1B C2B C3B 122.0(3) . . y
N7B C2B C3B 122.8(3) . . y
C4B C3B C2B 118.9(3) . . y
C3B C4B C5B 119.8(3) . . y
C6B C5B C4B 117.4(3) . . y
N1B C6B C5B 124.5(3) . . y
C2B N7B C8B 125.5(3) . . y
C9B C8B N7B 120.8(3) . . y
C9B C8B C10B 119.8(3) . . y
N7B C8B C10B 119.4(3) . . y
C8B C9B C12B 121.0(3) . 2_786 y
C11B C10B C10B 118.4(4) . 2_786 y
C11B C10B C8B 122.1(3) . . y
C10B C10B C8B 119.5(4) 2_786 . y
C12B C11B C10B 121.1(3) . . y
C11B C12B C9B 120.3(3) . 2_786 y

loop_
_geom_bond_atom_site_label_1
_geom_bond_atom_site_label_2
_geom_bond_distance
_geom_bond_site_symmetry_2
_geom_bond_publ_flag
N1A C2A 1.324(4) . y
N1A C6A 1.363(4) . y
C2A N7A 1.378(4) . y
C2A C3A 1.395(5) . y
C3A C4A 1.361(5) . y
C4A C5A 1.379(5) . y
C5A C6A 1.362(5) . y
N7A C8A 1.434(4) . y
C8A C9A 1.351(5) . y
C8A C10A 1.409(4) . y
C9A C12A 1.383(5) 2_775 y
C10A C10A 1.418(6) 2_775 y
C10A C11A 1.439(5) . y
C11A C12A 1.376(5) . y
C12A C9A 1.383(5) 2_775 y
N1B C6B 1.338(4) . y
N1B C2B 1.342(4) . y
C2B N7B 1.374(4) . y
C2B C3B 1.389(4) . y
C3B C4B 1.372(5) . y
C4B C5B 1.383(5) . y
C5B C6B 1.368(5) . y
N7B C8B 1.408(4) . y
C8B C9B 1.360(4) . y
C8B C10B 1.427(4) . y
C9B C12B 1.410(4) 2_786 y
C10B C11B 1.417(4) . y
C10B C10B 1.421(6) 2_786 y
C11B C12B 1.359(4) . y
C12B C9B 1.410(4) 2_786 y

loop_
_geom_torsion_atom_site_label_1
_geom_torsion_atom_site_label_2
_geom_torsion_atom_site_label_3
_geom_torsion_atom_site_label_4
_geom_torsion
_geom_torsion_site_symmetry_1
_geom_torsion_site_symmetry_2
_geom_torsion_site_symmetry_3
_geom_torsion_site_symmetry_4
_geom_torsion_publ_flag
N1A C2A N7A C8A 158.9(3) . . . . y
C3A C2A N7A C8A -23.4(5) . . . . y
C2A N7A C8A C9A -43.5(5) . . . . y
C2A N7A C8A C10A 137.2(3) . . . . y
N1B C2B N7B C8B -177.7(3) . . . . y
C3B C2B N7B C8B 3.1(5) . . . . y
C2B N7B C8B C9B 56.4(5) . . . . y
C2B N7B C8B C10B -125.0(3) . . . . y
